data_4336643
loop_
_publ_author_name
'Oleg I. Siidra'
'Diana O. Zinyakhina'
'Anastasiya I. Zadoya'
'Sergey V. Krivovichev'
'Rick W. Turner'

_publ_section_title
;
 Synthesis and Modular Structural Architectures of Mineralogically
 Inspired Novel Complex Pb Oxyhalides
;
_journal_name_full 'Inorganic Chemistry'
_journal_page_first 12799
_journal_page_last 12805
_journal_paper_doi 10.1021/ic402066h
_journal_volume 52
_journal_year 2013
_chemical_formula_sum 'Cl1.25 Ge0.5 O3.25 Pb2.88'
_chemical_formula_weight 728.28
_chemical_name_systematic
;
 ?
;
_space_group_IT_number 64
_symmetry_cell_setting orthorhombic
_symmetry_space_group_name_Hall '-C 2ac 2'
_symmetry_space_group_name_H-M 'C m c a'
_atom_sites_solution_hydrogens geom
_atom_sites_solution_primary direct
_atom_sites_solution_secondary difmap
_audit_creation_method SHELXL-97
_cell_angle_alpha 90.00
_cell_angle_beta 90.00
_cell_angle_gamma 90.00
_cell_formula_units_Z 32
_cell_length_a 28.352(19)
_cell_length_b 11.116(7)
_cell_length_c 16.513(11)
_cell_measurement_temperature 296(2)
_cell_volume 5204(6)
_computing_structure_refinement 'SHELXL-97 (Sheldrick, 1997)'
_diffrn_ambient_temperature 296(2)
_diffrn_measured_fraction_theta_full 0.968
_diffrn_measured_fraction_theta_max 0.968
_diffrn_radiation_monochromator graphite
_diffrn_radiation_source 'fine-focus sealed tube'
_diffrn_radiation_type MoK\a
_diffrn_radiation_wavelength 0.71073
_diffrn_reflns_av_R_equivalents 0.1420
_diffrn_reflns_av_sigmaI/netI 0.0993
_diffrn_reflns_limit_h_max 46
_diffrn_reflns_limit_h_min -46
_diffrn_reflns_limit_k_max 17
_diffrn_reflns_limit_k_min -17
_diffrn_reflns_limit_l_max 27
_diffrn_reflns_limit_l_min -27
_diffrn_reflns_number 45579
_diffrn_reflns_theta_full 36.34
_diffrn_reflns_theta_max 36.34
_diffrn_reflns_theta_min 2.32
_exptl_absorpt_coefficient_mu 76.925
_exptl_crystal_density_diffrn 7.436
_exptl_crystal_F_000 9568
_refine_diff_density_max 6.936
_refine_diff_density_min -4.379
_refine_diff_density_rms 0.885
_refine_ls_extinction_coef 0.000025(4)
_refine_ls_extinction_expression Fc^*^=kFc[1+0.001xFc^2^\l^3^/sin(2\q)]^-1/4^
_refine_ls_extinction_method SHELXL
_refine_ls_goodness_of_fit_ref 0.990
_refine_ls_hydrogen_treatment mixed
_refine_ls_matrix_type full
_refine_ls_number_parameters 164
_refine_ls_number_reflns 6225
_refine_ls_number_restraints 0
_refine_ls_restrained_S_all 0.990
_refine_ls_R_factor_all 0.0960
_refine_ls_R_factor_gt 0.0504
_refine_ls_shift/su_max 0.301
_refine_ls_shift/su_mean 0.002
_refine_ls_structure_factor_coef Fsqd
_refine_ls_weighting_details 'calc w=1/[\s^2^(Fo^2^)+(0.0517P)^2^+0.0000P] where P=(Fo^2^+2Fc^2^)/3'
_refine_ls_weighting_scheme calc
_refine_ls_wR_factor_gt 0.1122
_refine_ls_wR_factor_ref 0.1338
_reflns_number_gt 4098
_reflns_number_total 6225
_reflns_threshold_expression >2sigma(I)
_cod_data_source_file ic402066h_si_001_1.cif
_cod_data_source_block Pb3[O10Pb20](GeO4)4Cl10_(compound_1)
_cod_original_formula_sum 'Cl1.25 Ge0.50 O3.25 Pb2.88'
_cod_database_code 4336643

loop_
_symmetry_equiv_pos_as_xyz
'x, y, z'
'-x, -y+1/2, z+1/2'
'-x, y+1/2, -z+1/2'
'x, -y, -z'
'x+1/2, y+1/2, z'
'-x+1/2, -y+1, z+1/2'
'-x+1/2, y+1, -z+1/2'
'x+1/2, -y+1/2, -z'
'-x, -y, -z'
'x, y-1/2, -z-1/2'
'x, -y-1/2, z-1/2'
'-x, y, z'
'-x+1/2, -y+1/2, -z'
'x+1/2, y, -z-1/2'
'x+1/2, -y, z-1/2'
'-x+1/2, y+1/2, z'

loop_
_atom_site_label
_atom_site_type_symbol
_atom_site_fract_x
_atom_site_fract_y
_atom_site_fract_z
_atom_site_U_iso_or_equiv
_atom_site_adp_type
_atom_site_occupancy
_atom_site_symmetry_multiplicity
_atom_site_calc_flag
_atom_site_refinement_flags
Pb1 Pb 0.409258(17) 0.09408(4) 0.26905(3) 0.01594(10) Uani 1 1 d .
Pb2 Pb 0.677850(17) 0.10053(4) 0.09213(3) 0.01589(10) Uani 1 1 d .
Pb3 Pb 0.592192(18) -0.14149(4) 0.08570(3) 0.01633(10) Uani 1 1 d .
Pb4 Pb 0.682188(17) 0.34726(4) 0.25219(3) 0.01565(10) Uani 1 1 d .
Pb5 Pb 0.687733(18) 0.38264(4) -0.08130(3) 0.01580(10) Uani 1 1 d .
Pb6A Pb 0.5000 0.2243(5) 0.1327(4) 0.0259(10) Uani 0.76(18) 2 d SP
Pb6B Pb 0.5000 0.228(2) 0.136(2) 0.034(6) Uani 0.24(18) 2 d SP
Pb7 Pb 0.5000 0.48477(14) -0.02216(8) 0.0233(3) Uani 0.50 2 d SP
Cl1 Cl 0.7500 0.3959(5) -0.2500 0.0284(11) Uani 1 2 d S
Cl2 Cl 0.73501(13) 0.1395(3) -0.08602(18) 0.0214(6) Uani 1 1 d .
Cl3 Cl 0.5000 0.0000 0.0000 0.063(3) Uani 1 4 d S
Cl4 Cl 0.5000 0.3685(9) 0.2690(5) 0.068(2) Uani 1 2 d S
Cl5 Cl 0.5000 0.3690(11) -0.1001(7) 0.037(3) Uani 0.50 2 d SP
Ge1 Ge 0.60846(5) 0.34033(11) 0.08994(7) 0.0117(2) Uani 1 1 d .
O1 O 0.6341(3) 0.4781(8) 0.3187(5) 0.0169(17) Uani 1 1 d .
O2 O 0.6435(3) 0.2808(7) -0.1671(5) 0.0144(16) Uani 1 1 d .
O3 O 0.6387(4) 0.2829(8) 0.0047(5) 0.0199(18) Uani 1 1 d .
O4 O 0.6220(4) 0.2334(8) 0.1654(5) 0.022(2) Uani 1 1 d .
O5 O 0.6313(5) 0.0000 0.0000 0.021(3) Uani 1 2 d S
O6 O 0.6294(4) 0.4774(8) 0.1240(6) 0.029(2) Uani 1 1 d .
O7 O 0.5479(4) 0.3441(10) 0.0689(7) 0.038(3) Uani 1 1 d .

loop_
_atom_site_aniso_label
_atom_site_aniso_U_11
_atom_site_aniso_U_22
_atom_site_aniso_U_33
_atom_site_aniso_U_23
_atom_site_aniso_U_13
_atom_site_aniso_U_12
Pb1 0.0150(2) 0.0164(2) 0.0163(2) -0.00149(15) 0.00017(15) -0.00111(16)
Pb2 0.0153(2) 0.0164(2) 0.01597(19) -0.00093(15) -0.00125(15) -0.00022(16)
Pb3 0.0160(2) 0.0172(2) 0.01583(19) 0.00039(15) -0.00004(15) -0.00048(16)
Pb4 0.0175(2) 0.0150(2) 0.01452(19) 0.00045(14) 0.00251(15) 0.00039(16)
Pb5 0.0177(2) 0.0148(2) 0.01485(19) -0.00101(14) -0.00105(15) -0.00226(16)
Pb6A 0.028(4) 0.022(3) 0.028(3) 0.0064(15) 0.000 0.000
Pb6B 0.000(9) 0.048(13) 0.054(13) 0.017(7) 0.000 0.000
Pb7 0.0179(7) 0.0291(8) 0.0228(7) 0.0018(6) 0.000 0.000
Cl1 0.038(3) 0.025(2) 0.022(2) 0.000 -0.0049(19) 0.000
Cl2 0.0224(17) 0.0208(14) 0.0211(14) -0.0004(11) -0.0014(11) 0.0012(12)
Cl3 0.034(6) 0.073(7) 0.083(8) 0.040(6) 0.000 0.000
Cl4 0.082(7) 0.082(6) 0.041(4) -0.010(4) 0.000 0.000
Cl5 0.039(7) 0.042(6) 0.028(5) -0.002(4) 0.000 0.000
Ge1 0.0105(6) 0.0124(5) 0.0122(5) 0.0005(4) 0.0005(4) -0.0007(4)
O1 0.010(4) 0.018(4) 0.022(4) -0.004(3) 0.004(3) 0.002(3)
O2 0.009(4) 0.018(4) 0.016(4) -0.001(3) 0.001(3) 0.002(3)
O3 0.025(5) 0.017(4) 0.017(4) 0.001(3) 0.001(3) 0.002(4)
O4 0.031(6) 0.016(4) 0.017(4) 0.007(3) 0.007(4) 0.002(4)
O5 0.017(7) 0.022(6) 0.023(6) 0.006(5) 0.000 0.000
O6 0.037(7) 0.018(5) 0.033(5) -0.012(4) 0.017(5) -0.015(4)
O7 0.005(4) 0.053(7) 0.056(7) 0.015(6) -0.003(5) 0.005(5)

loop_
_atom_type_symbol
_atom_type_description
_atom_type_scat_dispersion_real
_atom_type_scat_dispersion_imag
_atom_type_scat_source
O O 0.0106 0.0060 'International Tables Vol C Tables 4.2.6.8 and 6.1.1.4'
Cl Cl 0.1484 0.1585 'International Tables Vol C Tables 4.2.6.8 and 6.1.1.4'
Pb Pb -3.3944 10.1111 'International Tables Vol C Tables 4.2.6.8 and 6.1.1.4'
Ge Ge 0.1547 1.8001 'International Tables Vol C Tables 4.2.6.8 and 6.1.1.4'

loop_
_geom_angle_atom_site_label_1
_geom_angle_atom_site_label_2
_geom_angle_atom_site_label_3
_geom_angle
_geom_angle_site_symmetry_1
_geom_angle_site_symmetry_3
O1 Pb1 O2 106.3(3) 3_645 2_655
O1 Pb1 O6 85.3(3) 3_645 3_645
O2 Pb1 O6 72.4(3) 2_655 3_645
O1 Pb1 O4 73.9(3) 3_645 12_655
O2 Pb1 O4 72.9(3) 2_655 12_655
O6 Pb1 O4 132.0(4) 3_645 12_655
O1 Pb1 Cl5 151.4(3) 3_645 2_655
O2 Pb1 Cl5 97.4(3) 2_655 2_655
O6 Pb1 Cl5 86.8(3) 3_645 2_655
O4 Pb1 Cl5 129.7(3) 12_655 2_655
O1 Pb1 Ge1 84.0(2) 3_645 3_645
O2 Pb1 Ge1 94.8(2) 2_655 3_645
O6 Pb1 Ge1 23.1(2) 3_645 3_645
O4 Pb1 Ge1 150.0(2) 12_655 3_645
Cl5 Pb1 Ge1 78.09(19) 2_655 3_645
O1 Pb1 Pb6B 102.9(6) 3_645 .
O2 Pb1 Pb6B 118.9(5) 2_655 .
O6 Pb1 Pb6B 162.4(3) 3_645 .
O4 Pb1 Pb6B 65.6(3) 12_655 .
Cl5 Pb1 Pb6B 78.5(4) 2_655 .
Ge1 Pb1 Pb6B 141.0(2) 3_645 .
O1 Pb1 Pb5 93.6(2) 3_645 2_655
O2 Pb1 Pb5 33.8(2) 2_655 2_655
O6 Pb1 Pb5 39.1(2) 3_645 2_655
O4 Pb1 Pb5 98.7(2) 12_655 2_655
Cl5 Pb1 Pb5 97.46(15) 2_655 2_655
Ge1 Pb1 Pb5 62.09(3) 3_645 2_655
Pb6B Pb1 Pb5 152.2(5) . 2_655
O1 Pb1 Pb6A 102.0(2) 3_645 .
O2 Pb1 Pb6A 119.6(2) 2_655 .
O6 Pb1 Pb6A 162.5(3) 3_645 .
O4 Pb1 Pb6A 65.5(3) 12_655 .
Cl5 Pb1 Pb6A 79.23(18) 2_655 .
Ge1 Pb1 Pb6A 140.77(6) 3_645 .
Pb6B Pb1 Pb6A 1.0(5) . .
Pb5 Pb1 Pb6A 153.05(9) 2_655 .
O1 Pb1 Pb4 33.8(2) 3_645 3_645
O2 Pb1 Pb4 92.0(2) 2_655 3_645
O6 Pb1 Pb4 51.5(3) 3_645 3_645
O4 Pb1 Pb4 98.3(2) 12_655 3_645
Cl5 Pb1 Pb4 131.8(2) 2_655 3_645
Ge1 Pb1 Pb4 54.01(3) 3_645 3_645
Pb6B Pb1 Pb4 135.4(6) . 3_645
Pb5 Pb1 Pb4 66.72(3) 2_655 3_645
Pb6A Pb1 Pb4 134.42(11) . 3_645
O1 Pb1 Pb3 145.9(2) 3_645 3_655
O2 Pb1 Pb3 40.0(2) 2_655 3_655
O6 Pb1 Pb3 87.1(2) 3_645 3_655
O4 Pb1 Pb3 87.1(2) 12_655 3_655
Cl5 Pb1 Pb3 60.70(19) 2_655 3_655
Ge1 Pb1 Pb3 101.05(6) 3_645 3_655
Pb6B Pb1 Pb3 94.1(6) . 3_655
Pb5 Pb1 Pb3 61.08(3) 2_655 3_655
Pb6A Pb1 Pb3 95.11(11) . 3_655
Pb4 Pb1 Pb3 127.72(3) 3_645 3_655
O1 Pb1 Pb2 35.2(2) 3_645 12_655
O2 Pb1 Pb2 85.4(2) 2_655 12_655
O6 Pb1 Pb2 105.7(3) 3_645 12_655
O4 Pb1 Pb2 39.5(2) 12_655 12_655
Cl5 Pb1 Pb2 167.36(18) 2_655 12_655
Ge1 Pb1 Pb2 114.08(4) 3_645 12_655
Pb6B Pb1 Pb2 89.3(4) . 12_655
Pb5 Pb1 Pb2 91.65(6) 2_655 12_655
Pb6A Pb1 Pb2 88.67(9) . 12_655
Pb4 Pb1 Pb2 60.10(3) 3_645 12_655
Pb3 Pb1 Pb2 117.47(3) 3_655 12_655
O5 Pb2 O1 80.3(3) . 10_556
O5 Pb2 O4 104.2(4) . .
O1 Pb2 O4 72.8(3) 10_556 .
O5 Pb2 O3 77.2(2) . .
O1 Pb2 O3 123.1(3) 10_556 .
O4 Pb2 O3 63.6(3) . .
O5 Pb2 Cl2 82.1(2) . 4
O1 Pb2 Cl2 78.5(2) 10_556 4
O4 Pb2 Cl2 148.8(2) . 4
O3 Pb2 Cl2 146.1(2) . 4
O5 Pb2 Ge1 92.4(2) . .
O1 Pb2 Ge1 99.1(2) 10_556 .
O4 Pb2 Ge1 31.48(19) . .
O3 Pb2 Ge1 32.22(19) . .
Cl2 Pb2 Ge1 174.28(7) 4 .
O5 Pb2 Cl1 151.54(12) . 13_655
O1 Pb2 Cl1 80.8(2) 10_556 13_655
O4 Pb2 Cl1 90.2(2) . 13_655
O3 Pb2 Cl1 131.2(2) . 13_655
Cl2 Pb2 Cl1 73.47(10) 4 13_655
Ge1 Pb2 Cl1 111.43(8) . 13_655
O5 Pb2 Cl2 76.3(2) . .
O1 Pb2 Cl2 150.2(2) 10_556 .
O4 Pb2 Cl2 130.8(2) . .
O3 Pb2 Cl2 68.8(2) . .
Cl2 Pb2 Cl2 80.39(10) 4 .
Ge1 Pb2 Cl2 99.89(6) . .
Cl1 Pb2 Cl2 112.73(8) 13_655 .
O5 Pb2 Pb3 40.25(13) . .
O1 Pb2 Pb3 40.3(2) 10_556 .
O4 Pb2 Pb3 91.6(2) . .
O3 Pb2 Pb3 105.3(2) . .
Cl2 Pb2 Pb3 73.30(8) 4 .
Ge1 Pb2 Pb3 101.47(6) . .
Cl1 Pb2 Pb3 116.45(8) 13_655 .
Cl2 Pb2 Pb3 112.96(6) . .
O5 Pb2 Pb2 35.0(3) . 4
O1 Pb2 Pb2 99.3(2) 10_556 4
O4 Pb2 Pb2 138.2(2) . 4
O3 Pb2 Pb2 90.77(19) . 4
Cl2 Pb2 Pb2 57.87(6) 4 4
Ge1 Pb2 Pb2 117.87(4) . 4
Cl1 Pb2 Pb2 129.87(7) 13_655 4
Cl2 Pb2 Pb2 51.37(6) . 4
Pb3 Pb2 Pb2 62.43(3) . 4
O5 Pb2 Pb4 145.6(3) . .
O1 Pb2 Pb4 90.0(2) 10_556 .
O4 Pb2 Pb4 41.7(2) . .
O3 Pb2 Pb4 81.09(19) . .
Cl2 Pb2 Pb4 128.35(7) 4 .
Ge1 Pb2 Pb4 56.48(4) . .
Cl1 Pb2 Pb4 54.96(8) 13_655 .
Cl2 Pb2 Pb4 119.66(6) . .
Pb3 Pb2 Pb4 125.16(3) . .
Pb2 Pb2 Pb4 170.07(2) 4 .
O5 Pb2 Pb4 96.06(5) . 10_556
O1 Pb2 Pb4 33.9(2) 10_556 10_556
O4 Pb2 Pb4 97.55(19) . 10_556
O3 Pb2 Pb4 156.8(2) . 10_556
Cl2 Pb2 Pb4 51.28(6) 4 10_556
Ge1 Pb2 Pb4 128.34(4) . 10_556
Cl1 Pb2 Pb4 57.24(8) 13_655 10_556
Cl2 Pb2 Pb4 131.65(6) . 10_556
Pb3 Pb2 Pb4 59.58(3) . 10_556
Pb2 Pb2 Pb4 96.10(5) 4 10_556
Pb4 Pb2 Pb4 93.59(5) . 10_556
O1 Pb3 O5 78.1(3) 10_556 .
O1 Pb3 O2 72.6(3) 10_556 4
O5 Pb3 O2 117.0(4) . 4
O1 Pb3 O3 118.4(3) 10_556 4
O5 Pb3 O3 79.5(3) . 4
O2 Pb3 O3 68.4(3) 4 4
O1 Pb3 Cl3 113.9(2) 10_556 .
O5 Pb3 Cl3 78.6(3) . .
O2 Pb3 Cl3 164.33(19) 4 .
O3 Pb3 Cl3 116.5(2) 4 .
O1 Pb3 Pb2 39.9(2) 10_556 .
O5 Pb3 Pb2 38.56(17) . .
O2 Pb3 Pb2 93.09(19) 4 .
O3 Pb3 Pb2 97.4(2) 4 .
Cl3 Pb3 Pb2 100.71(5) . .
O1 Pb3 Ge1 142.8(2) 10_556 4
O5 Pb3 Ge1 82.54(5) . 4
O2 Pb3 Ge1 88.77(19) 4 4
O3 Pb3 Ge1 25.6(2) 4 4
Cl3 Pb3 Ge1 92.68(4) . 4
Pb2 Pb3 Ge1 112.66(4) . 4
O1 Pb3 Pb4 36.4(2) 10_556 10_556
O5 Pb3 Pb4 97.5(3) . 10_556
O2 Pb3 Pb4 36.25(18) 4 10_556
O3 Pb3 Pb4 92.6(2) 4 10_556
Cl3 Pb3 Pb4 148.90(2) . 10_556
Pb2 Pb3 Pb4 62.74(3) . 10_556
Ge1 Pb3 Pb4 117.64(4) 4 10_556
O1 Pb3 Pb1 91.1(2) 10_556 3_645
O5 Pb3 Pb1 152.9(3) . 3_645
O2 Pb3 Pb1 36.02(19) 4 3_645
O3 Pb3 Pb1 84.1(2) 4 3_645
Cl3 Pb3 Pb1 128.31(3) . 3_645
Pb2 Pb3 Pb1 124.30(3) . 3_645
Ge1 Pb3 Pb1 91.97(6) 4 3_645
Pb4 Pb3 Pb1 61.57(3) 10_556 3_645
O1 Pb3 Pb5 92.9(2) 10_556 4
O5 Pb3 Pb5 97.0(3) . 4
O2 Pb3 Pb5 33.45(19) 4 4
O3 Pb3 Pb5 35.3(2) 4 4
Cl3 Pb3 Pb5 150.84(2) . 4
Pb2 Pb3 Pb5 92.66(6) . 4
Ge1 Pb3 Pb5 58.19(3) 4 4
Pb4 Pb3 Pb5 60.00(3) 10_556 4
Pb1 Pb3 Pb5 58.33(3) 3_645 4
O1 Pb3 Pb2 97.2(2) 10_556 4
O5 Pb3 Pb2 34.41(15) . 4
O2 Pb3 Pb2 96.65(19) 4 4
O3 Pb3 Pb2 45.1(2) 4 4
Cl3 Pb3 Pb2 96.57(5) . 4
Pb2 Pb3 Pb2 60.69(3) . 4
Ge1 Pb3 Pb2 52.28(4) 4 4
Pb4 Pb3 Pb2 96.96(6) 10_556 4
Pb1 Pb3 Pb2 125.63(3) 3_645 4
Pb5 Pb3 Pb2 67.61(3) 4 4
O1 Pb3 Pb1 30.5(2) 10_556 12_655
O5 Pb3 Pb1 91.27(5) . 12_655
O2 Pb3 Pb1 90.27(19) 4 12_655
O3 Pb3 Pb1 148.8(2) 4 12_655
Cl3 Pb3 Pb1 90.25(3) . 12_655
Pb2 Pb3 Pb1 59.96(3) . 12_655
Ge1 Pb3 Pb1 172.49(3) 4 12_655
Pb4 Pb3 Pb1 58.81(3) 10_556 12_655
Pb1 Pb3 Pb1 91.64(5) 3_645 12_655
Pb5 Pb3 Pb1 118.80(3) 4 12_655
Pb2 Pb3 Pb1 120.50(3) 4 12_655
O2 Pb4 O1 80.0(3) 11_566 .
O2 Pb4 O4 72.1(3) 11_566 .
O1 Pb4 O4 100.8(3) . .
O2 Pb4 O6 119.2(3) 11_566 .
O1 Pb4 O6 74.4(3) . .
O4 Pb4 O6 60.4(3) . .
O2 Pb4 Cl2 75.6(2) 11_566 11_566
O1 Pb4 Cl2 80.9(2) . 11_566
O4 Pb4 Cl2 146.74(19) . 11_566
O6 Pb4 Cl2 147.58(18) . 11_566
O2 Pb4 Cl1 76.8(2) 11_566 13_655
O1 Pb4 Cl1 150.8(2) . 13_655
O4 Pb4 Cl1 88.7(2) . 13_655
O6 Pb4 Cl1 132.95(18) . 13_655
Cl2 Pb4 Cl1 76.43(7) 11_566 13_655
O2 Pb4 Ge1 98.9(2) 11_566 .
O1 Pb4 Ge1 91.5(2) . .
O4 Pb4 Ge1 30.51(19) . .
O6 Pb4 Ge1 30.58(17) . .
Cl2 Pb4 Ge1 171.20(7) 11_566 .
Cl1 Pb4 Ge1 109.23(4) 13_655 .
O2 Pb4 Cl1 143.9(2) 11_566 6_655
O1 Pb4 Cl1 79.0(2) . 6_655
O4 Pb4 Cl1 140.86(19) . 6_655
O6 Pb4 Cl1 82.51(19) . 6_655
Cl2 Pb4 Cl1 72.34(6) 11_566 6_655
Cl1 Pb4 Cl1 110.61(5) 13_655 6_655
Ge1 Pb4 Cl1 110.73(4) . 6_655
O2 Pb4 Pb3 41.6(2) 11_566 10_566
O1 Pb4 Pb3 38.4(2) . 10_566
O4 Pb4 Pb3 87.8(2) . 10_566
O6 Pb4 Pb3 98.7(2) . 10_566
Cl2 Pb4 Pb3 72.83(8) 11_566 10_566
Cl1 Pb4 Pb3 115.79(4) 13_655 10_566
Ge1 Pb4 Pb3 98.45(6) . 10_566
Cl1 Pb4 Pb3 111.39(4) 6_655 10_566
O2 Pb4 Pb5 32.0(2) 11_566 11_566
O1 Pb4 Pb5 96.1(2) . 11_566
O4 Pb4 Pb5 95.81(19) . 11_566
O6 Pb4 Pb5 150.99(19) . 11_566
Cl2 Pb4 Pb5 51.28(7) 11_566 11_566
Cl1 Pb4 Pb5 55.21(4) 13_655 11_566
Ge1 Pb4 Pb5 125.96(4) . 11_566
Cl1 Pb4 Pb5 123.26(4) 6_655 11_566
Pb3 Pb4 Pb5 61.47(3) 10_566 11_566
O2 Pb4 Pb1 100.4(2) 11_566 3_655
O1 Pb4 Pb1 34.2(2) . 3_655
O4 Pb4 Pb1 81.4(2) . 3_655
O6 Pb4 Pb1 40.25(18) . 3_655
Cl2 Pb4 Pb1 112.33(7) 11_566 3_655
Cl1 Pb4 Pb1 170.09(4) 13_655 3_655
Ge1 Pb4 Pb1 61.51(3) . 3_655
Cl1 Pb4 Pb1 77.33(7) 6_655 3_655
Pb3 Pb4 Pb1 64.59(3) 10_566 3_655
Pb5 Pb4 Pb1 126.06(3) 11_566 3_655
O2 Pb4 Pb2 86.5(2) 11_566 .
O1 Pb4 Pb2 140.8(2) . .
O4 Pb4 Pb2 40.1(2) . .
O6 Pb4 Pb2 80.79(18) . .
Cl2 Pb4 Pb2 130.88(7) 11_566 .
Cl1 Pb4 Pb2 54.88(4) 13_655 .
Ge1 Pb4 Pb2 54.35(3) . .
Cl1 Pb4 Pb2 127.42(4) 6_655 .
Pb3 Pb4 Pb2 120.25(3) 10_566 .
Pb5 Pb4 Pb2 91.11(5) 11_566 .
Pb1 Pb4 Pb2 115.76(3) 3_655 .
O2 Pb5 O3 78.7(3) . .
O2 Pb5 O6 75.5(3) . 4_565
O3 Pb5 O6 94.6(4) . 4_565
O2 Pb5 Cl2 77.1(2) . .
O3 Pb5 Cl2 81.4(2) . .
O6 Pb5 Cl2 152.6(2) 4_565 .
O2 Pb5 Cl1 77.6(2) . .
O3 Pb5 Cl1 151.0(2) . .
O6 Pb5 Cl1 95.3(3) 4_565 .
Cl2 Pb5 Cl1 77.33(10) . .
O2 Pb5 Ge1 94.7(2) . .
O3 Pb5 Ge1 22.4(2) . .
O6 Pb5 Ge1 83.4(3) 4_565 .
Cl2 Pb5 Ge1 100.28(7) . .
Cl1 Pb5 Ge1 172.21(6) . .
O2 Pb5 Pb1 35.4(2) . 2_654
O3 Pb5 Pb1 89.8(2) . 2_654
O6 Pb5 Pb1 40.6(2) 4_565 2_654
Cl2 Pb5 Pb1 112.02(7) . 2_654
Cl1 Pb5 Pb1 80.27(5) . 2_654
Ge1 Pb5 Pb1 93.95(6) . 2_654
O2 Pb5 Pb5 144.9(2) . 4_565
O3 Pb5 Pb5 83.8(2) . 4_565
O6 Pb5 Pb5 75.9(2) 4_565 4_565
Cl2 Pb5 Pb5 129.99(7) . 4_565
Cl1 Pb5 Pb5 125.03(8) . 4_565
Ge1 Pb5 Pb5 62.18(4) . 4_565
Pb1 Pb5 Pb5 115.44(3) 2_654 4_565
O2 Pb5 Pb4 32.5(2) . 11_565
O3 Pb5 Pb4 95.7(2) . 11_565
O6 Pb5 Pb4 101.5(2) 4_565 11_565
Cl2 Pb5 Pb4 52.45(7) . 11_565
Cl1 Pb5 Pb4 55.61(8) . 11_565
Ge1 Pb5 Pb4 117.03(4) . 11_565
Pb1 Pb5 Pb4 61.87(3) 2_654 11_565
Pb5 Pb5 Pb4 177.284(14) 4_565 11_565
O2 Pb5 Pb3 39.0(2) . 4
O3 Pb5 Pb3 40.1(2) . 4
O6 Pb5 Pb3 87.7(3) 4_565 4
Cl2 Pb5 Pb3 71.66(8) . 4
Cl1 Pb5 Pb3 113.29(7) . 4
Ge1 Pb5 Pb3 59.04(3) . 4
Pb1 Pb5 Pb3 60.60(3) 2_654 4
Pb5 Pb5 Pb3 120.25(3) 4_565 4
Pb4 Pb5 Pb3 58.53(3) 11_565 4
O2 Pb5 Pb2 124.2(2) . 13_655
O3 Pb5 Pb2 131.5(2) . 13_655
O6 Pb5 Pb2 130.4(3) 4_565 13_655
Cl2 Pb5 Pb2 66.39(7) . 13_655
Cl1 Pb5 Pb2 54.89(2) . 13_655
Ge1 Pb5 Pb2 131.17(3) . 13_655
Pb1 Pb5 Pb2 134.88(3) 2_654 13_655
Pb5 Pb5 Pb2 89.967(10) 4_565 13_655
Pb4 Pb5 Pb2 92.340(15) 11_565 13_655
Pb3 Pb5 Pb2 137.95(3) 4 13_655
O2 Pb5 Pb4 85.0(2) . 4_565
O3 Pb5 Pb4 139.4(2) . 4_565
O6 Pb5 Pb4 45.1(3) 4_565 4_565
Cl2 Pb5 Pb4 130.65(7) . 4_565
Cl1 Pb5 Pb4 53.87(8) . 4_565
Ge1 Pb5 Pb4 127.00(3) . 4_565
Pb1 Pb5 Pb4 57.63(3) 2_654 4_565
Pb5 Pb5 Pb4 89.04(5) 4_565 4_565
Pb4 Pb5 Pb4 89.59(5) 11_565 4_565
Pb3 Pb5 Pb4 118.16(3) 4 4_565
Pb2 Pb5 Pb4 88.301(14) 13_655 4_565
O7 Pb6A O7 77.3(6) . 12_655
O7 Pb6A Cl4 92.2(4) . .
O7 Pb6A Cl4 92.2(4) 12_655 .
O7 Pb6A Cl3 98.1(4) . .
O7 Pb6A Cl3 98.1(4) 12_655 .
Cl4 Pb6A Cl3 166.8(2) . .
O7 Pb6A Ge1 26.4(3) . .
O7 Pb6A Ge1 103.4(3) 12_655 .
Cl4 Pb6A Ge1 87.07(15) . .
Cl3 Pb6A Ge1 98.49(14) . .
O7 Pb6A Ge1 103.4(3) . 12_655
O7 Pb6A Ge1 26.4(3) 12_655 12_655
Cl4 Pb6A Ge1 87.07(15) . 12_655
Cl3 Pb6A Ge1 98.49(14) . 12_655
Ge1 Pb6A Ge1 128.89(13) . 12_655
O7 Pb6A Pb1 95.7(3) . 12_655
O7 Pb6A Pb1 164.9(4) 12_655 12_655
Cl4 Pb6A Pb1 74.46(19) . 12_655
Cl3 Pb6A Pb1 96.18(11) . 12_655
Ge1 Pb6A Pb1 69.38(6) . 12_655
Ge1 Pb6A Pb1 153.92(18) 12_655 12_655
O7 Pb6A Pb1 164.9(4) . .
O7 Pb6A Pb1 95.7(3) 12_655 .
Cl4 Pb6A Pb1 74.46(19) . .
Cl3 Pb6A Pb1 96.18(11) . .
Ge1 Pb6A Pb1 153.92(18) . .
Ge1 Pb6A Pb1 69.38(6) 12_655 .
Pb1 Pb6A Pb1 87.73(11) 12_655 .
O7 Pb6A Pb7 39.5(3) . 9_665
O7 Pb6A Pb7 39.5(3) 12_655 9_665
Cl4 Pb6A Pb7 84.0(2) . 9_665
Cl3 Pb6A Pb7 109.26(17) . 9_665
Ge1 Pb6A Pb7 64.45(7) . 9_665
Ge1 Pb6A Pb7 64.45(7) 12_655 9_665
Pb1 Pb6A Pb7 129.61(10) 12_655 9_665
Pb1 Pb6A Pb7 129.61(10) . 9_665
O7 Pb6A Pb7 38.7(3) . .
O7 Pb6A Pb7 38.7(3) 12_655 .
Cl4 Pb6A Pb7 96.0(2) . .
Cl3 Pb6A Pb7 97.25(16) . .
Ge1 Pb6A Pb7 65.12(7) . .
Ge1 Pb6A Pb7 65.12(7) 12_655 .
Pb1 Pb6A Pb7 133.92(7) 12_655 .
Pb1 Pb6A Pb7 133.92(7) . .
Pb7 Pb6A Pb7 12.01(4) 9_665 .
O7 Pb6B O7 77.1(7) . 12_655
O7 Pb6B Cl4 94.0(11) . .
O7 Pb6B Cl4 94.0(11) 12_655 .
O7 Pb6B Cl3 96.0(12) . .
O7 Pb6B Cl3 96.0(12) 12_655 .
Cl4 Pb6B Cl3 167.1(6) . .
O7 Pb6B Ge1 26.6(3) . .
O7 Pb6B Ge1 103.3(5) 12_655 .
Cl4 Pb6B Ge1 88.2(7) . .
Cl3 Pb6B Ge1 97.2(7) . .
O7 Pb6B Ge1 103.3(5) . 12_655
O7 Pb6B Ge1 26.6(3) 12_655 12_655
Cl4 Pb6B Ge1 88.2(7) . 12_655
Cl3 Pb6B Ge1 97.2(7) . 12_655
Ge1 Pb6B Ge1 129.0(4) . 12_655
O7 Pb6B Pb1 96.2(4) . 12_655
O7 Pb6B Pb1 167.3(14) 12_655 12_655
Cl4 Pb6B Pb1 75.5(6) . 12_655
Cl3 Pb6B Pb1 95.4(5) . 12_655
Ge1 Pb6B Pb1 69.64(15) . 12_655
Ge1 Pb6B Pb1 155.5(9) 12_655 12_655
O7 Pb6B Pb1 167.3(14) . .
O7 Pb6B Pb1 96.2(4) 12_655 .
Cl4 Pb6B Pb1 75.5(6) . .
Cl3 Pb6B Pb1 95.4(5) . .
Ge1 Pb6B Pb1 155.5(9) . .
Ge1 Pb6B Pb1 69.64(15) 12_655 .
Pb1 Pb6B Pb1 88.3(4) 12_655 .
O7 Pb6B Pb7 39.6(4) . 9_665
O7 Pb6B Pb7 39.6(4) 12_655 9_665
Cl4 Pb6B Pb7 85.0(7) . 9_665
Cl3 Pb6B Pb7 107.9(8) . 9_665
Ge1 Pb6B Pb7 64.5(2) . 9_665
Ge1 Pb6B Pb7 64.5(2) 12_655 9_665
Pb1 Pb6B Pb7 130.4(5) 12_655 9_665
Pb1 Pb6B Pb7 130.4(5) . 9_665
O7 Pb6B Pb7 38.6(4) . .
O7 Pb6B Pb7 38.6(4) 12_655 .
Cl4 Pb6B Pb7 97.0(7) . .
Cl3 Pb6B Pb7 95.9(7) . .
Ge1 Pb6B Pb7 65.0(2) . .
Ge1 Pb6B Pb7 65.0(2) 12_655 .
Pb1 Pb6B Pb7 134.3(2) 12_655 .
Pb1 Pb6B Pb7 134.3(2) . .
Pb7 Pb6B Pb7 11.96(7) 9_665 .
Pb7 Pb7 Cl5 159.8(5) 9_665 .
Pb7 Pb7 O7 87.7(4) 9_665 4_565
Cl5 Pb7 O7 109.0(4) . 4_565
Pb7 Pb7 O7 87.7(4) 9_665 9_665
Cl5 Pb7 O7 109.0(4) . 9_665
O7 Pb7 O7 66.9(5) 4_565 9_665
Pb7 Pb7 O7 73.9(3) 9_665 .
Cl5 Pb7 O7 89.0(4) . .
O7 Pb7 O7 111.4(5) 4_565 .
O7 Pb7 O7 161.65(10) 9_665 .
Pb7 Pb7 O7 73.9(3) 9_665 12_655
Cl5 Pb7 O7 89.0(4) . 12_655
O7 Pb7 O7 161.65(10) 4_565 12_655
O7 Pb7 O7 111.4(5) 9_665 12_655
O7 Pb7 O7 64.1(5) . 12_655
Pb7 Pb7 Cl5 14.0(3) 9_665 9_665
Cl5 Pb7 Cl5 173.85(14) . 9_665
O7 Pb7 Cl5 76.1(4) 4_565 9_665
O7 Pb7 Cl5 76.1(4) 9_665 9_665
O7 Pb7 Cl5 85.7(4) . 9_665
O7 Pb7 Cl5 85.7(4) 12_655 9_665
Pb7 Pb7 Pb6B 95.7(6) 9_665 9_665
Cl5 Pb7 Pb6B 104.5(7) . 9_665
O7 Pb7 Pb6B 34.4(3) 4_565 9_665
O7 Pb7 Pb6B 34.4(3) 9_665 9_665
O7 Pb7 Pb6B 145.6(3) . 9_665
O7 Pb7 Pb6B 145.6(3) 12_655 9_665
Cl5 Pb7 Pb6B 81.7(7) 9_665 9_665
Pb7 Pb7 Pb6A 94.6(3) 9_665 9_665
Cl5 Pb7 Pb6A 105.6(4) . 9_665
O7 Pb7 Pb6A 34.2(3) 4_565 9_665
O7 Pb7 Pb6A 34.2(3) 9_665 9_665
O7 Pb7 Pb6A 145.2(3) . 9_665
O7 Pb7 Pb6A 145.2(3) 12_655 9_665
Cl5 Pb7 Pb6A 80.6(3) 9_665 9_665
Pb6B Pb7 Pb6A 1.1(5) 9_665 9_665
Pb7 Pb7 Pb6A 73.4(2) 9_665 .
Cl5 Pb7 Pb6A 86.4(4) . .
O7 Pb7 Pb6A 141.9(3) 4_565 .
O7 Pb7 Pb6A 141.9(3) 9_665 .
O7 Pb7 Pb6A 32.1(2) . .
O7 Pb7 Pb6A 32.1(2) 12_655 .
Cl5 Pb7 Pb6A 87.4(3) 9_665 .
Pb6B Pb7 Pb6A 169.1(5) 9_665 .
Pb6A Pb7 Pb6A 167.99(4) 9_665 .
Pb7 Pb7 Pb6B 72.4(6) 9_665 .
Cl5 Pb7 Pb6B 87.5(7) . .
O7 Pb7 Pb6B 141.4(4) 4_565 .
O7 Pb7 Pb6B 141.4(4) 9_665 .
O7 Pb7 Pb6B 32.1(2) . .
O7 Pb7 Pb6B 32.1(2) 12_655 .
Cl5 Pb7 Pb6B 86.4(6) 9_665 .
Pb6B Pb7 Pb6B 168.04(7) 9_665 .
Pb6A Pb7 Pb6B 167.0(5) 9_665 .
Pb6A Pb7 Pb6B 1.0(5) . .
Pb7 Pb7 Pb1 142.80(7) 9_665 11_565
Cl5 Pb7 Pb1 45.9(2) . 11_565
O7 Pb7 Pb1 103.4(3) 4_565 11_565
O7 Pb7 Pb1 65.5(3) 9_665 11_565
O7 Pb7 Pb1 130.6(3) . 11_565
O7 Pb7 Pb1 91.6(3) 12_655 11_565
Cl5 Pb7 Pb1 137.46(14) 9_665 11_565
Pb6B Pb7 Pb1 76.9(5) 9_665 11_565
Pb6A Pb7 Pb1 77.76(10) 9_665 11_565
Pb6A Pb7 Pb1 111.72(10) . 11_565
Pb6B Pb7 Pb1 112.5(4) . 11_565
Pb5 Cl1 Pb5 174.89(17) 7_644 .
Pb5 Cl1 Pb2 109.53(5) 7_644 13_655
Pb5 Cl1 Pb2 70.54(5) . 13_655
Pb5 Cl1 Pb2 70.54(5) 7_644 11_565
Pb5 Cl1 Pb2 109.53(5) . 11_565
Pb2 Cl1 Pb2 178.62(17) 13_655 11_565
Pb5 Cl1 Pb4 69.18(6) 7_644 13_655
Pb5 Cl1 Pb4 106.43(10) . 13_655
Pb2 Cl1 Pb4 70.16(6) 13_655 13_655
Pb2 Cl1 Pb4 111.04(10) 11_565 13_655
Pb5 Cl1 Pb4 106.43(10) 7_644 11_565
Pb5 Cl1 Pb4 69.18(6) . 11_565
Pb2 Cl1 Pb4 111.04(10) 13_655 11_565
Pb2 Cl1 Pb4 70.16(6) 11_565 11_565
Pb4 Cl1 Pb4 70.86(11) 13_655 11_565
Pb5 Cl1 Pb4 75.36(6) 7_644 6_654
Pb5 Cl1 Pb4 109.07(10) . 6_654
Pb2 Cl1 Pb4 68.71(6) 13_655 6_654
Pb2 Cl1 Pb4 110.06(11) 11_565 6_654
Pb4 Cl1 Pb4 110.62(5) 13_655 6_654
Pb4 Cl1 Pb4 178.08(8) 11_565 6_654
Pb5 Cl1 Pb4 109.07(10) 7_644 4_565
Pb5 Cl1 Pb4 75.36(6) . 4_565
Pb2 Cl1 Pb4 110.06(11) 13_655 4_565
Pb2 Cl1 Pb4 68.71(6) 11_565 4_565
Pb4 Cl1 Pb4 178.08(8) 13_655 4_565
Pb4 Cl1 Pb4 110.62(5) 11_565 4_565
Pb4 Cl1 Pb4 67.92(11) 6_654 4_565
Pb5 Cl2 Pb4 76.27(8) . 11_565
Pb5 Cl2 Pb2 122.38(13) . 4
Pb4 Cl2 Pb2 76.08(8) 11_565 4
Pb5 Cl2 Pb2 83.09(8) . .
Pb4 Cl2 Pb2 121.96(13) 11_565 .
Pb2 Cl2 Pb2 70.76(7) 4 .
Pb6A Cl3 Pb6A 180.0(3) 9_655 .
Pb6A Cl3 Pb3 94.22(6) 9_655 4
Pb6A Cl3 Pb3 85.78(6) . 4
Pb6A Cl3 Pb3 85.78(6) 9_655 .
Pb6A Cl3 Pb3 94.22(6) . .
Pb3 Cl3 Pb3 77.98(5) 4 .
Pb6A Cl3 Pb3 85.78(6) 9_655 12_655
Pb6A Cl3 Pb3 94.22(6) . 12_655
Pb3 Cl3 Pb3 180.000(11) 4 12_655
Pb3 Cl3 Pb3 102.02(5) . 12_655
Pb6A Cl3 Pb3 94.22(6) 9_655 9_655
Pb6A Cl3 Pb3 85.78(6) . 9_655
Pb3 Cl3 Pb3 102.02(5) 4 9_655
Pb3 Cl3 Pb3 180.00(2) . 9_655
Pb3 Cl3 Pb3 77.98(5) 12_655 9_655
Pb6A Cl3 Pb6B 179.7(3) 9_655 .
Pb6A Cl3 Pb6B 0.3(3) . .
Pb3 Cl3 Pb6B 85.97(18) 4 .
Pb3 Cl3 Pb6B 94.03(18) . .
Pb3 Cl3 Pb6B 94.03(18) 12_655 .
Pb3 Cl3 Pb6B 85.97(18) 9_655 .
Pb6A Cl3 Pb6B 0.3(3) 9_655 9_655
Pb6A Cl3 Pb6B 179.7(3) . 9_655
Pb3 Cl3 Pb6B 94.03(18) 4 9_655
Pb3 Cl3 Pb6B 85.97(18) . 9_655
Pb3 Cl3 Pb6B 85.97(18) 12_655 9_655
Pb3 Cl3 Pb6B 94.03(18) 9_655 9_655
Pb6B Cl3 Pb6B 180.0(8) . 9_655
Pb6B Cl4 Pb6A 0.0(4) . .
Pb7 Cl5 Pb7 6.15(14) . 9_665
Pb7 Cl5 Pb1 111.4(3) . 2_654
Pb7 Cl5 Pb1 114.9(3) 9_665 2_654
Pb7 Cl5 Pb1 111.4(3) . 11_565
Pb7 Cl5 Pb1 114.9(3) 9_665 11_565
Pb1 Cl5 Pb1 99.0(3) 2_654 11_565
O6 Ge1 O7 112.4(6) . .
O6 Ge1 O4 106.8(5) . .
O7 Ge1 O4 111.7(5) . .
O6 Ge1 O3 114.2(4) . .
O7 Ge1 O3 109.1(5) . .
O4 Ge1 O3 102.3(4) . .
O6 Ge1 Pb2 120.1(4) . .
O7 Ge1 Pb2 127.1(4) . .
O4 Ge1 Pb2 47.2(3) . .
O3 Ge1 Pb2 55.2(3) . .
O6 Ge1 Pb4 60.8(4) . .
O7 Ge1 Pb4 139.3(4) . .
O4 Ge1 Pb4 47.5(3) . .
O3 Ge1 Pb4 109.7(3) . .
Pb2 Ge1 Pb4 69.18(4) . .
O6 Ge1 Pb6B 124.1(7) . .
O7 Ge1 Pb6B 33.8(4) . .
O4 Ge1 Pb6B 78.0(4) . .
O3 Ge1 Pb6B 119.0(7) . .
Pb2 Ge1 Pb6B 103.8(4) . .
Pb4 Ge1 Pb6B 112.8(5) . .
O6 Ge1 Pb6A 125.2(4) . .
O7 Ge1 Pb6A 33.5(4) . .
O4 Ge1 Pb6A 78.2(3) . .
O3 Ge1 Pb6A 117.8(3) . .
Pb2 Ge1 Pb6A 103.23(9) . .
Pb4 Ge1 Pb6A 113.59(11) . .
Pb6B Ge1 Pb6A 1.2(6) . .
O6 Ge1 Pb5 85.8(3) . .
O7 Ge1 Pb5 116.6(4) . .
O4 Ge1 Pb5 120.0(3) . .
O3 Ge1 Pb5 29.4(3) . .
Pb2 Ge1 Pb5 75.28(4) . .
Pb4 Ge1 Pb5 103.27(6) . .
Pb6B Ge1 Pb5 141.1(6) . .
Pb6A Ge1 Pb5 140.01(13) . .
O6 Ge1 Pb3 146.0(3) . 4
O7 Ge1 Pb3 74.6(4) . 4
O4 Ge1 Pb3 100.3(3) . 4
O3 Ge1 Pb3 38.3(3) . 4
Pb2 Ge1 Pb3 66.38(4) . 4
Pb4 Ge1 Pb3 135.46(5) . 4
Pb6B Ge1 Pb3 80.9(7) . 4
Pb6A Ge1 Pb3 79.78(13) . 4
Pb5 Ge1 Pb3 62.78(4) . 4
O6 Ge1 Pb1 33.8(3) . 3_655
O7 Ge1 Pb1 88.5(4) . 3_655
O4 Ge1 Pb1 95.7(3) . 3_655
O3 Ge1 Pb1 147.6(3) . 3_655
Pb2 Ge1 Pb1 133.52(5) . 3_655
Pb4 Ge1 Pb1 64.48(4) . 3_655
Pb6B Ge1 Pb1 90.9(6) . 3_655
Pb6A Ge1 Pb1 92.05(12) . 3_655
Pb5 Ge1 Pb1 118.35(4) . 3_655
Pb3 Ge1 Pb1 160.05(4) 4 3_655
Pb4 O1 Pb1 112.0(3) . 3_655
Pb4 O1 Pb2 110.8(4) . 10_566
Pb1 O1 Pb2 110.6(3) 3_655 10_566
Pb4 O1 Pb3 105.2(3) . 10_566
Pb1 O1 Pb3 117.7(4) 3_655 10_566
Pb2 O1 Pb3 99.8(3) 10_566 10_566
Pb5 O2 Pb4 115.5(4) . 11_565
Pb5 O2 Pb1 110.8(3) . 2_654
Pb4 O2 Pb1 115.5(3) 11_565 2_654
Pb5 O2 Pb3 107.6(3) . 4
Pb4 O2 Pb3 102.1(3) 11_565 4
Pb1 O2 Pb3 104.0(3) 2_654 4
Ge1 O3 Pb5 128.1(4) . .
Ge1 O3 Pb3 116.1(5) . 4
Pb5 O3 Pb3 104.6(3) . 4
Ge1 O3 Pb2 92.5(4) . .
Pb5 O3 Pb2 116.4(4) . .
Pb3 O3 Pb2 93.6(3) 4 .
Ge1 O4 Pb1 146.3(6) . 12_655
Ge1 O4 Pb2 101.3(4) . .
Pb1 O4 Pb2 101.2(3) 12_655 .
Ge1 O4 Pb4 102.0(4) . .
Pb1 O4 Pb4 99.3(3) 12_655 .
Pb2 O4 Pb4 98.2(4) . .
Pb2 O5 Pb2 110.0(6) . 4
Pb2 O5 Pb3 101.19(6) . .
Pb2 O5 Pb3 109.74(7) 4 .
Pb2 O5 Pb3 109.74(7) . 4
Pb2 O5 Pb3 101.19(6) 4 4
Pb3 O5 Pb3 124.7(6) . 4
Ge1 O6 Pb5 136.0(5) . 4_565
Ge1 O6 Pb1 123.1(5) . 3_655
Pb5 O6 Pb1 100.3(3) 4_565 3_655
Ge1 O6 Pb4 88.6(4) . .
Pb5 O6 Pb4 100.4(4) 4_565 .
Pb1 O6 Pb4 88.2(3) 3_655 .
Ge1 O7 Pb6A 120.1(6) . .
Ge1 O7 Pb6B 119.7(6) . .
Pb6A O7 Pb6B 1.8(9) . .
Ge1 O7 Pb7 128.4(6) . 9_665
Pb6A O7 Pb7 106.3(4) . 9_665
Pb6B O7 Pb7 106.0(5) . 9_665
Ge1 O7 Pb7 130.6(6) . .
Pb6A O7 Pb7 109.1(4) . .
Pb6B O7 Pb7 109.4(5) . .
Pb7 O7 Pb7 18.35(10) 9_665 .

loop_
_geom_bond_atom_site_label_1
_geom_bond_atom_site_label_2
_geom_bond_distance
_geom_bond_site_symmetry_2
Pb1 O1 2.296(9) 3_645
Pb1 O2 2.299(8) 2_655
Pb1 O6 2.451(9) 3_645
Pb1 O4 2.473(8) 12_655
Pb1 Cl5 3.385(7) 2_655
Pb1 Ge1 3.692(2) 3_645
Pb1 Pb6B 3.694(14) .
Pb1 Pb5 3.7062(19) 2_655
Pb1 Pb6A 3.713(4) .
Pb1 Pb4 3.7912(19) 3_645
Pb1 Pb3 3.7940(19) 3_655
Pb1 Pb2 3.8262(19) 12_655
Pb2 O5 2.304(8) .
Pb2 O1 2.358(9) 10_556
Pb2 O4 2.480(9) .
Pb2 O3 2.724(9) .
Pb2 Cl2 3.124(4) 4
Pb2 Ge1 3.313(2) .
Pb2 Cl1 3.3140(17) 13_655
Pb2 Cl2 3.386(4) .
Pb2 Pb3 3.6259(18) .
Pb2 Pb2 3.775(2) 4
Pb2 Pb4 3.8110(18) .
Pb2 Pb4 3.8145(18) 10_556
Pb3 O1 2.381(9) 10_556
Pb3 O5 2.388(7) .
Pb3 O2 2.514(8) 4
Pb3 O3 2.538(9) 4
Pb3 Cl3 3.3628(16) .
Pb3 Ge1 3.676(2) 4
Pb3 Pb4 3.7003(19) 10_556
Pb3 Pb1 3.7940(19) 3_645
Pb3 Pb5 3.8117(19) 4
Pb3 Pb2 3.8377(19) 4
Pb3 Pb1 4.0031(19) 12_655
Pb4 O2 2.238(8) 11_566
Pb4 O1 2.276(8) .
Pb4 O4 2.562(10) .
Pb4 O6 2.969(12) .
Pb4 Cl2 3.066(4) 11_566
Pb4 Cl1 3.317(4) 13_655
Pb4 Ge1 3.399(2) .
Pb4 Cl1 3.442(5) 6_655
Pb4 Pb3 3.7003(19) 10_566
Pb4 Pb5 3.7570(18) 11_566
Pb4 Pb1 3.7912(19) 3_655
Pb5 O2 2.204(8) .
Pb5 O3 2.275(9) .
Pb5 O6 2.377(9) 4_565
Pb5 Cl2 3.017(4) .
Pb5 Cl1 3.3013(17) .
Pb5 Ge1 3.643(2) .
Pb5 Pb1 3.7062(19) 2_654
Pb5 Pb5 3.7439(19) 4_565
Pb5 Pb4 3.7570(18) 11_565
Pb5 Pb3 3.8117(19) 4
Pb5 Pb2 3.820(3) 13_655
Pb5 Pb4 4.123(2) 4_565
Pb6A O7 2.174(11) .
Pb6A O7 2.174(11) 12_655
Pb6A Cl4 2.764(11) .
Pb6A Cl3 3.319(7) .
Pb6A Ge1 3.409(3) .
Pb6A Ge1 3.409(3) 12_655
Pb6A Pb1 3.713(4) 12_655
Pb6A Pb7 3.714(5) 9_665
Pb6A Pb7 3.863(5) .
Pb6B O7 2.179(16) .
Pb6B O7 2.179(16) 12_655
Pb6B Cl4 2.69(4) .
Pb6B Cl3 3.39(4) .
Pb6B Ge1 3.406(7) .
Pb6B Ge1 3.406(7) 12_655
Pb6B Pb1 3.694(14) 12_655
Pb6B Pb7 3.708(15) 9_665
Pb6B Pb7 3.872(15) .
Pb7 Pb7 0.806(3) 9_665
Pb7 Cl5 1.821(12) .
Pb7 O7 2.461(11) 4_565
Pb7 O7 2.461(11) 9_665
Pb7 O7 2.559(11) .
Pb7 O7 2.559(10) 12_655
Pb7 Cl5 2.592(11) 9_665
Pb7 Pb6B 3.708(15) 9_665
Pb7 Pb6A 3.714(5) 9_665
Pb7 Pb1 4.390(2) 11_565
Cl1 Pb5 3.3013(17) 7_644
Cl1 Pb2 3.3140(17) 13_655
Cl1 Pb2 3.3140(17) 11_565
Cl1 Pb4 3.317(4) 13_655
Cl1 Pb4 3.317(4) 11_565
Cl1 Pb4 3.442(4) 6_654
Cl1 Pb4 3.442(4) 4_565
Cl2 Pb4 3.066(4) 11_565
Cl2 Pb2 3.124(4) 4
Cl3 Pb6A 3.319(7) 9_655
Cl3 Pb3 3.3628(16) 4
Cl3 Pb3 3.3628(16) 12_655
Cl3 Pb3 3.3628(16) 9_655
Cl3 Pb6B 3.39(4) 9_655
Cl5 Pb7 2.592(11) 9_665
Cl5 Pb1 3.385(7) 2_654
Cl5 Pb1 3.385(7) 11_565
Ge1 O6 1.730(9) .
Ge1 O7 1.753(10) .
Ge1 O4 1.764(9) .
Ge1 O3 1.768(9) .
Ge1 Pb3 3.676(2) 4
Ge1 Pb1 3.692(2) 3_655
O1 Pb1 2.296(9) 3_655
O1 Pb2 2.358(9) 10_566
O1 Pb3 2.381(9) 10_566
O2 Pb4 2.238(8) 11_565
O2 Pb1 2.299(8) 2_654
O2 Pb3 2.514(8) 4
O3 Pb3 2.538(9) 4
O4 Pb1 2.473(8) 12_655
O5 Pb2 2.304(8) 4
O5 Pb3 2.388(7) 4
O6 Pb5 2.376(10) 4_565
O6 Pb1 2.451(9) 3_655
O7 Pb7 2.461(11) 9_665
